data_2231530
loop_
_publ_author_name
'Haque, Rosenani A.'
'Ghdhayeb, Mohammed Z.'
'Hemamalini, Madhukar'
'Fun, Hoong-Kun'

_publ_section_title
;
 3,3'-Diallyl-1,1'-[<i>o</i>-phenylenebis(methylene)]diimidazol-3-ium
 bis(hexafluorophosphate)
;
_journal_coeditor_code HB6386
_journal_issue 9
_journal_name_full 'Acta Crystallographica Section E'
_journal_page_first o2529
_journal_page_last o2530
_journal_paper_doi 10.1107/S160053681103474X
_journal_volume 67
_journal_year 2011
_chemical_formula_iupac 'C20 H24 N4 2+, 2P F6 -'
_chemical_formula_moiety 'C20 H24 N4 2+, 2(F6 P -)'
_chemical_formula_sum 'C20 H24 F12 N4 P2'
_chemical_formula_weight 610.37
_chemical_name_systematic
;
3,3'-Diallyl-1,1'-[<i>o</i>-phenylenebis(methylene)]diimidazol-3-ium
bis(hexafluorophosphate)
;
_space_group_IT_number 2
_symmetry_cell_setting triclinic
_symmetry_space_group_name_Hall '-P 1'
_symmetry_space_group_name_H-M 'P -1'
_atom_sites_solution_hydrogens geom
_atom_sites_solution_primary direct
_atom_sites_solution_secondary difmap
_audit_creation_method SHELXL-97
_cell_angle_alpha 101.8100(10)
_cell_angle_beta 94.6030(10)
_cell_angle_gamma 91.4240(10)
_cell_formula_units_Z 2
_cell_length_a 7.3151(3)
_cell_length_b 12.4913(4)
_cell_length_c 13.8569(5)
_cell_measurement_reflns_used 9808
_cell_measurement_temperature 100.00(10)
_cell_measurement_theta_max 35.05
_cell_measurement_theta_min 2.47
_cell_volume 1234.27(8)
_computing_cell_refinement 'SAINT (Bruker, 2009)'
_computing_data_collection 'APEX2 (Bruker, 2009)'
_computing_data_reduction 'SAINT (Bruker, 2009)'
_computing_molecular_graphics 'SHELXTL (Sheldrick, 2008)'
_computing_publication_material 'SHELXTL (Sheldrick, 2008) and PLATON (Spek, 2009)'
_computing_structure_refinement 'SHELXTL (Sheldrick, 2008)'
_computing_structure_solution 'SHELXTL (Sheldrick, 2008)'
_diffrn_ambient_temperature 100.00(10)
_diffrn_measured_fraction_theta_full 0.988
_diffrn_measured_fraction_theta_max 0.988
_diffrn_measurement_device_type 'Bruker APEXII DUO CCD'
_diffrn_measurement_method '\f and \w'
_diffrn_radiation_monochromator graphite
_diffrn_radiation_source 'fine-focus sealed tube'
_diffrn_radiation_type MoK\a
_diffrn_radiation_wavelength 0.71073
_diffrn_reflns_av_R_equivalents 0.0163
_diffrn_reflns_av_sigmaI/netI 0.0160
_diffrn_reflns_limit_h_max 10
_diffrn_reflns_limit_h_min -11
_diffrn_reflns_limit_k_max 20
_diffrn_reflns_limit_k_min -20
_diffrn_reflns_limit_l_max 22
_diffrn_reflns_limit_l_min -22
_diffrn_reflns_number 38348
_diffrn_reflns_theta_full 35.06
_diffrn_reflns_theta_max 35.06
_diffrn_reflns_theta_min 2.47
_diffrn_standards_number 0
_exptl_absorpt_coefficient_mu 0.285
_exptl_absorpt_correction_T_max 0.874
_exptl_absorpt_correction_T_min 0.801
_exptl_absorpt_correction_type multi-scan
_exptl_absorpt_process_details '(SADABS; Bruker, 2009)'
_exptl_crystal_colour colourless
_exptl_crystal_density_diffrn 1.642
_exptl_crystal_density_method 'not measured'
_exptl_crystal_description block
_exptl_crystal_F_000 620
_exptl_crystal_size_max 0.82
_exptl_crystal_size_mid 0.61
_exptl_crystal_size_min 0.48
_refine_diff_density_max 1.452
_refine_diff_density_min -0.905
_refine_ls_extinction_method none
_refine_ls_goodness_of_fit_ref 1.054
_refine_ls_hydrogen_treatment constr
_refine_ls_matrix_type full
_refine_ls_number_parameters 368
_refine_ls_number_reflns 10789
_refine_ls_number_restraints 15
_refine_ls_restrained_S_all 1.087
_refine_ls_R_factor_all 0.0560
_refine_ls_R_factor_gt 0.0494
_refine_ls_shift/su_max 0.001
_refine_ls_shift/su_mean 0.000
_refine_ls_structure_factor_coef Fsqd
_refine_ls_weighting_details 'calc w=1/[\s^2^(Fo^2^)+(0.0703P)^2^+0.8687P] where P=(Fo^2^+2Fc^2^)/3'
_refine_ls_weighting_scheme calc
_refine_ls_wR_factor_gt 0.1366
_refine_ls_wR_factor_ref 0.1422
_reflns_number_gt 9422
_reflns_number_total 10789
_reflns_threshold_expression I>2\s(I)
_cod_data_source_file hb6386.cif
_cod_data_source_block I
_cod_database_code 2231530
_cod_database_fobs_code 2231530

loop_
_symmetry_equiv_pos_as_xyz
'x, y, z'
'-x, -y, -z'

loop_
_atom_site_type_symbol
_atom_site_label
_atom_site_fract_x
_atom_site_fract_y
_atom_site_fract_z
_atom_site_U_iso_or_equiv
_atom_site_adp_type
_atom_site_calc_flag
_atom_site_refinement_flags
_atom_site_occupancy
_atom_site_symmetry_multiplicity
_atom_site_disorder_assembly
_atom_site_disorder_group
P P1 0.54544(4) 0.74563(2) 0.15374(2) 0.01863(7) Uani d . 1 1 . .
F F1 0.5790(2) 0.83688(11) 0.25409(9) 0.0502(3) Uani d . 1 1 . .
F F2 0.5502(2) 0.84110(9) 0.09108(10) 0.0468(3) Uani d . 1 1 . .
F F3 0.53920(14) 0.65162(9) 0.21542(9) 0.0359(2) Uani d . 1 1 . .
F F4 0.51464(15) 0.65782(8) 0.05282(7) 0.0340(2) Uani d . 1 1 . .
F F5 0.76397(14) 0.73551(11) 0.15226(8) 0.0413(3) Uani d . 1 1 . .
F F6 0.32943(13) 0.75680(9) 0.15780(9) 0.0344(2) Uani d . 1 1 . .
P P2 0.22213(5) 0.30131(3) 0.40480(2) 0.01929(7) Uani d . 1 1 . .
F F7A 0.3956(4) 0.3793(2) 0.4200(2) 0.0999(10) Uani d PD 0.842(3) 1 A 1
F F8A 0.0484(3) 0.2183(2) 0.3855(2) 0.0850(9) Uani d PD 0.842(3) 1 A 1
F F9A 0.0911(3) 0.39801(16) 0.43888(12) 0.0695(8) Uani d PD 0.842(3) 1 A 1
F F10A 0.3494(3) 0.20165(14) 0.36918(11) 0.0528(5) Uani d PD 0.842(3) 1 A 1
F F11A 0.2050(4) 0.3261(3) 0.29691(16) 0.0730(9) Uani d PD 0.842(3) 1 A 1
F F12A 0.2420(3) 0.27306(15) 0.51330(10) 0.0334(3) Uani d PD 0.842(3) 1 A 1
F F7B 0.4422(10) 0.3158(7) 0.4133(5) 0.0361(16) Uiso d PD 0.158(3) 1 A 2
F F8B 0.0083(12) 0.3055(8) 0.4068(7) 0.052(2) Uiso d PD 0.158(3) 1 A 2
F F9B 0.2255(12) 0.4261(6) 0.4665(6) 0.0400(17) Uiso d PD 0.158(3) 1 A 2
F F10B 0.2296(15) 0.1851(7) 0.3547(7) 0.052(2) Uiso d PD 0.158(3) 1 A 2
F F11B 0.1483(12) 0.3031(7) 0.2934(7) 0.0314(17) Uiso d PD 0.158(3) 1 A 2
F F12B 0.2737(12) 0.3018(7) 0.5120(6) 0.0256(17) Uiso d PD 0.158(3) 1 A 2
N N1 0.59431(14) 0.27887(8) 0.20617(8) 0.01726(16) Uani d . 1 1 . .
N N2 0.42044(15) 0.13849(9) 0.13427(8) 0.02092(19) Uani d . 1 1 . .
N N3 1.06450(14) 0.66033(8) 0.35317(7) 0.01654(16) Uani d . 1 1 . .
N N4 1.20454(14) 0.81979(8) 0.38440(8) 0.01757(17) Uani d . 1 1 . .
C C1 0.95950(15) 0.49943(8) 0.22093(8) 0.01440(16) Uani d . 1 1 . .
C C2 1.10935(16) 0.51829(9) 0.16968(9) 0.01721(18) Uani d . 1 1 . .
H H2A 1.1900 0.5779 0.1953 0.021 Uiso calc R 1 1 . .
C C3 1.13981(17) 0.44894(10) 0.08057(9) 0.01942(19) Uani d . 1 1 . .
H H3A 1.2403 0.4622 0.0470 0.023 Uiso calc R 1 1 . .
C C4 1.01961(18) 0.35991(10) 0.04209(9) 0.0199(2) Uani d . 1 1 . .
H H4A 1.0396 0.3132 -0.0173 0.024 Uiso calc R 1 1 . .
C C5 0.86910(17) 0.34065(10) 0.09256(9) 0.01891(19) Uani d . 1 1 . .
H H5A 0.7886 0.2811 0.0665 0.023 Uiso calc R 1 1 . .
C C6 0.83773(15) 0.40962(9) 0.18177(8) 0.01586(17) Uani d . 1 1 . .
C C7 0.67134(19) 0.39112(10) 0.23602(11) 0.0239(2) Uani d . 1 1 . .
H H7A 0.7062 0.4070 0.3067 0.029 Uiso calc R 1 1 . .
H H7B 0.5780 0.4414 0.2229 0.029 Uiso calc R 1 1 . .
C C8 0.44306(16) 0.24647(11) 0.14644(9) 0.0204(2) Uani d . 1 1 . .
H H8A 0.3660 0.2917 0.1179 0.024 Uiso calc R 1 1 . .
C C9 0.67130(17) 0.18858(10) 0.23291(10) 0.0215(2) Uani d . 1 1 . .
H H9A 0.7785 0.1880 0.2737 0.026 Uiso calc R 1 1 . .
C C10 0.56075(19) 0.10063(10) 0.18845(11) 0.0238(2) Uani d . 1 1 . .
H H10A 0.5769 0.0284 0.1937 0.029 Uiso calc R 1 1 . .
C C11 0.2661(2) 0.07107(15) 0.07509(11) 0.0331(3) Uani d . 1 1 . .
H H11A 0.3100 0.0005 0.0449 0.040 Uiso calc R 1 1 . .
H H11B 0.2206 0.1065 0.0224 0.040 Uiso calc R 1 1 . .
C C12 0.11325(18) 0.05405(12) 0.13527(10) 0.0243(2) Uani d . 1 1 . .
H H12A 0.0634 0.1156 0.1718 0.029 Uiso calc R 1 1 . .
C C13 0.0442(2) -0.04225(15) 0.14014(14) 0.0371(4) Uani d . 1 1 . .
H H13A 0.0912 -0.1053 0.1044 0.044 Uiso calc R 1 1 . .
H H13B -0.0518 -0.0475 0.1793 0.044 Uiso calc R 1 1 . .
C C14 0.92288(16) 0.57296(9) 0.31803(8) 0.01732(18) Uani d . 1 1 . .
H H14A 0.8051 0.6056 0.3100 0.021 Uiso calc R 1 1 . .
H H14B 0.9152 0.5289 0.3678 0.021 Uiso calc R 1 1 . .
C C15 1.04896(16) 0.76409(9) 0.34527(8) 0.01693(18) Uani d . 1 1 . .
H H15A 0.9468 0.7930 0.3172 0.020 Uiso calc R 1 1 . .
C C16 1.23543(18) 0.64893(10) 0.39896(10) 0.0215(2) Uani d . 1 1 . .
H H16A 1.2816 0.5849 0.4138 0.026 Uiso calc R 1 1 . .
C C17 1.32333(17) 0.74889(10) 0.41826(10) 0.0219(2) Uani d . 1 1 . .
H H17A 1.4414 0.7663 0.4486 0.026 Uiso calc R 1 1 . .
C C18 1.24241(19) 0.93714(10) 0.39202(10) 0.0224(2) Uani d . 1 1 . .
H H18A 1.1445 0.9658 0.3545 0.027 Uiso calc R 1 1 . .
H H18B 1.3558 0.9472 0.3625 0.027 Uiso calc R 1 1 . .
C C19 1.25869(19) 1.00104(10) 0.49639(10) 0.0232(2) Uani d . 1 1 . .
H H19A 1.2934 1.0749 0.5061 0.028 Uiso calc R 1 1 . .
C C20 1.2287(3) 0.96299(12) 0.57563(11) 0.0311(3) Uani d . 1 1 . .
H H20A 1.1938 0.8897 0.5696 0.037 Uiso calc R 1 1 . .
H H20B 1.2425 1.0094 0.6377 0.037 Uiso calc R 1 1 . .

loop_
_atom_site_aniso_label
_atom_site_aniso_U_11
_atom_site_aniso_U_22
_atom_site_aniso_U_33
_atom_site_aniso_U_12
_atom_site_aniso_U_13
_atom_site_aniso_U_23
P1 0.01926(14) 0.01710(13) 0.01805(13) -0.00355(10) 0.00474(10) -0.00048(10)
F1 0.0604(8) 0.0465(6) 0.0319(5) -0.0184(6) 0.0144(5) -0.0209(5)
F2 0.0717(9) 0.0278(5) 0.0478(6) -0.0017(5) 0.0234(6) 0.0169(4)
F3 0.0299(5) 0.0422(5) 0.0423(5) 0.0034(4) 0.0019(4) 0.0250(5)
F4 0.0390(5) 0.0303(4) 0.0255(4) 0.0027(4) -0.0032(4) -0.0085(3)
F5 0.0190(4) 0.0666(8) 0.0344(5) -0.0085(4) 0.0067(3) 0.0012(5)
F6 0.0226(4) 0.0368(5) 0.0476(6) 0.0089(3) 0.0096(4) 0.0142(4)
P2 0.01918(14) 0.02183(14) 0.01876(13) 0.00482(10) 0.00316(10) 0.00761(10)
F7A 0.0879(18) 0.0702(16) 0.138(2) -0.0555(15) 0.0115(16) 0.0189(15)
F8A 0.0454(10) 0.1067(19) 0.0978(17) -0.0443(12) -0.0295(10) 0.0286(14)
F9A 0.1145(19) 0.0675(11) 0.0424(8) 0.0716(13) 0.0364(10) 0.0293(8)
F10A 0.0746(12) 0.0617(9) 0.0329(6) 0.0502(9) 0.0262(7) 0.0210(6)
F11A 0.0772(16) 0.125(2) 0.0434(9) 0.0672(16) 0.0339(10) 0.0599(12)
F12A 0.0513(9) 0.0343(8) 0.0182(5) 0.0205(7) 0.0089(5) 0.0097(5)
N1 0.0144(4) 0.0159(4) 0.0204(4) -0.0024(3) 0.0010(3) 0.0019(3)
N2 0.0190(4) 0.0244(5) 0.0175(4) -0.0083(3) -0.0011(3) 0.0021(3)
N3 0.0161(4) 0.0142(4) 0.0177(4) -0.0004(3) -0.0010(3) 0.0007(3)
N4 0.0180(4) 0.0157(4) 0.0179(4) -0.0024(3) -0.0017(3) 0.0025(3)
C1 0.0146(4) 0.0133(4) 0.0151(4) 0.0005(3) 0.0011(3) 0.0026(3)
C2 0.0162(4) 0.0161(4) 0.0198(4) -0.0006(3) 0.0029(3) 0.0044(3)
C3 0.0195(5) 0.0205(5) 0.0198(5) 0.0027(4) 0.0062(4) 0.0057(4)
C4 0.0228(5) 0.0205(5) 0.0160(4) 0.0024(4) 0.0045(4) 0.0014(4)
C5 0.0199(5) 0.0177(4) 0.0172(4) -0.0011(4) 0.0021(4) -0.0008(3)
C6 0.0156(4) 0.0146(4) 0.0165(4) -0.0011(3) 0.0026(3) 0.0009(3)
C7 0.0235(5) 0.0163(4) 0.0297(6) -0.0052(4) 0.0115(5) -0.0034(4)
C8 0.0154(4) 0.0248(5) 0.0219(5) -0.0023(4) -0.0009(4) 0.0086(4)
C9 0.0177(5) 0.0213(5) 0.0251(5) -0.0005(4) -0.0033(4) 0.0058(4)
C10 0.0244(6) 0.0176(5) 0.0288(6) -0.0020(4) 0.0016(4) 0.0044(4)
C11 0.0277(7) 0.0465(8) 0.0199(5) -0.0208(6) -0.0006(5) -0.0018(5)
C12 0.0194(5) 0.0271(6) 0.0241(5) -0.0062(4) 0.0011(4) 0.0010(4)
C13 0.0315(7) 0.0406(8) 0.0410(8) -0.0171(6) -0.0132(6) 0.0212(7)
C14 0.0175(4) 0.0153(4) 0.0174(4) -0.0026(3) 0.0020(3) -0.0006(3)
C15 0.0175(4) 0.0155(4) 0.0166(4) -0.0004(3) -0.0015(3) 0.0018(3)
C16 0.0202(5) 0.0169(4) 0.0253(5) 0.0021(4) -0.0047(4) 0.0020(4)
C17 0.0177(5) 0.0192(5) 0.0262(5) -0.0002(4) -0.0051(4) 0.0019(4)
C18 0.0269(6) 0.0175(5) 0.0229(5) -0.0058(4) -0.0013(4) 0.0065(4)
C19 0.0243(5) 0.0151(4) 0.0276(6) -0.0024(4) -0.0049(4) 0.0018(4)
C20 0.0443(8) 0.0246(6) 0.0216(5) 0.0020(5) -0.0021(5) 0.0001(4)

loop_
_atom_type_symbol
_atom_type_description
_atom_type_scat_dispersion_real
_atom_type_scat_dispersion_imag
_atom_type_scat_source
C C 0.0033 0.0016 'International Tables Vol C Tables 4.2.6.8 and 6.1.1.4'
H H 0.0000 0.0000 'International Tables Vol C Tables 4.2.6.8 and 6.1.1.4'
N N 0.0061 0.0033 'International Tables Vol C Tables 4.2.6.8 and 6.1.1.4'
F F 0.0171 0.0103 'International Tables Vol C Tables 4.2.6.8 and 6.1.1.4'
P P 0.1023 0.0942 'International Tables Vol C Tables 4.2.6.8 and 6.1.1.4'

loop_
_geom_angle_atom_site_label_1
_geom_angle_atom_site_label_2
_geom_angle_atom_site_label_3
_geom_angle
F4 P1 F3 90.88(6)
F4 P1 F6 90.95(6)
F3 P1 F6 89.82(6)
F4 P1 F1 178.35(7)
F3 P1 F1 90.66(7)
F6 P1 F1 89.64(7)
F4 P1 F5 90.27(6)
F3 P1 F5 89.73(6)
F6 P1 F5 178.71(6)
F1 P1 F5 89.15(7)
F4 P1 F2 89.10(6)
F3 P1 F2 179.59(7)
F6 P1 F2 89.77(7)
F1 P1 F2 89.37(7)
F5 P1 F2 90.68(7)
F10B P2 F12B 104.3(5)
F10B P2 F7A 120.8(4)
F12B P2 F7A 81.8(3)
F10B P2 F8B 97.6(6)
F12B P2 F8B 99.3(5)
F7A P2 F8B 140.3(4)
F10B P2 F9A 144.9(4)
F12B P2 F9A 88.4(4)
F7A P2 F9A 93.11(16)
F8B P2 F9A 47.5(4)
F10B P2 F11A 85.7(4)
F12B P2 F11A 165.4(3)
F7A P2 F11A 83.93(18)
F8B P2 F11A 89.8(4)
F9A P2 F11A 89.34(9)
F10B P2 F8A 57.0(4)
F12B P2 F8A 99.6(3)
F7A P2 F8A 177.58(17)
F9A P2 F8A 88.93(15)
F11A P2 F8A 94.79(16)
F12B P2 F10A 92.3(3)
F7A P2 F10A 88.43(15)
F8B P2 F10A 130.9(4)
F9A P2 F10A 178.41(13)
F11A P2 F10A 90.41(9)
F8A P2 F10A 89.52(14)
F10B P2 F11B 77.5(5)
F12B P2 F11B 174.7(5)
F7A P2 F11B 101.7(3)
F8B P2 F11B 75.5(5)
F9A P2 F11B 87.4(4)
F8A P2 F11B 77.1(3)
F10A P2 F11B 91.9(4)
F10B P2 F7B 91.2(5)
F12B P2 F7B 77.3(4)
F8B P2 F7B 171.1(5)
F9A P2 F7B 123.7(3)
F11A P2 F7B 92.0(3)
F8A P2 F7B 146.7(3)
F10A P2 F7B 57.8(3)
F11B P2 F7B 107.7(4)
F10B P2 F12A 92.9(4)
F7A P2 F12A 96.31(15)
F8B P2 F12A 91.0(4)
F9A P2 F12A 92.16(7)
F11A P2 F12A 178.46(10)
F8A P2 F12A 84.92(12)
F10A P2 F12A 88.08(7)
F11B P2 F12A 162.0(3)
F7B P2 F12A 87.4(3)
F10B P2 F9B 175.4(5)
F12B P2 F9B 71.5(4)
F7A P2 F9B 57.3(3)
F8B P2 F9B 85.1(5)
F11A P2 F9B 98.1(3)
F8A P2 F9B 125.0(3)
F10A P2 F9B 143.2(3)
F11B P2 F9B 106.8(4)
F7B P2 F9B 86.0(4)
F12A P2 F9B 83.3(3)
C8 N1 C9 108.77(10)
C8 N1 C7 126.00(11)
C9 N1 C7 125.19(11)
C8 N2 C10 108.81(10)
C8 N2 C11 125.47(13)
C10 N2 C11 125.68(13)
C15 N3 C16 108.80(10)
C15 N3 C14 125.17(10)
C16 N3 C14 126.03(10)
C15 N4 C17 108.63(10)
C15 N4 C18 125.89(11)
C17 N4 C18 125.46(10)
C2 C1 C6 119.38(10)
C2 C1 C14 122.12(10)
C6 C1 C14 118.50(10)
C3 C2 C1 120.81(11)
C3 C2 H2A 119.6
C1 C2 H2A 119.6
C4 C3 C2 119.76(11)
C4 C3 H3A 120.1
C2 C3 H3A 120.1
C3 C4 C5 119.85(11)
C3 C4 H4A 120.1
C5 C4 H4A 120.1
C4 C5 C6 120.74(11)
C4 C5 H5A 119.6
C6 C5 H5A 119.6
C5 C6 C1 119.47(10)
C5 C6 C7 121.16(10)
C1 C6 C7 119.35(10)
N1 C7 C6 112.31(10)
N1 C7 H7A 109.1
C6 C7 H7A 109.1
N1 C7 H7B 109.1
C6 C7 H7B 109.1
H7A C7 H7B 107.9
N2 C8 N1 108.53(11)
N2 C8 H8A 125.7
N1 C8 H8A 125.7
C10 C9 N1 106.84(11)
C10 C9 H9A 126.6
N1 C9 H9A 126.6
C9 C10 N2 107.04(11)
C9 C10 H10A 126.5
N2 C10 H10A 126.5
N2 C11 C12 112.51(11)
N2 C11 H11A 109.1
C12 C11 H11A 109.1
N2 C11 H11B 109.1
C12 C11 H11B 109.1
H11A C11 H11B 107.8
C13 C12 C11 124.08(16)
C13 C12 H12A 118.0
C11 C12 H12A 118.0
C12 C13 H13A 120.0
C12 C13 H13B 120.0
H13A C13 H13B 120.0
N3 C14 C1 113.10(9)
N3 C14 H14A 109.0
C1 C14 H14A 109.0
N3 C14 H14B 109.0
C1 C14 H14B 109.0
H14A C14 H14B 107.8
N3 C15 N4 108.57(10)
N3 C15 H15A 125.7
N4 C15 H15A 125.7
C17 C16 N3 106.94(11)
C17 C16 H16A 126.5
N3 C16 H16A 126.5
C16 C17 N4 107.06(10)
C16 C17 H17A 126.5
N4 C17 H17A 126.5
N4 C18 C19 113.13(10)
N4 C18 H18A 109.0
C19 C18 H18A 109.0
N4 C18 H18B 109.0
C19 C18 H18B 109.0
H18A C18 H18B 107.8
C20 C19 C18 126.33(12)
C20 C19 H19A 116.8
C18 C19 H19A 116.8
C19 C20 H20A 120.0
C19 C20 H20B 120.0
H20A C20 H20B 120.0

loop_
_geom_bond_atom_site_label_1
_geom_bond_atom_site_label_2
_geom_bond_distance
P1 F4 1.5870(9)
P1 F3 1.5893(10)
P1 F6 1.5942(10)
P1 F1 1.6049(10)
P1 F5 1.6081(11)
P1 F2 1.6137(11)
P2 F10B 1.480(9)
P2 F12B 1.502(9)
P2 F7A 1.5544(19)
P2 F8B 1.569(9)
P2 F9A 1.5803(14)
P2 F11A 1.5838(16)
P2 F8A 1.5897(17)
P2 F10A 1.5935(13)
P2 F11B 1.599(10)
P2 F7B 1.607(7)
P2 F12A 1.6095(13)
P2 F9B 1.615(7)
N1 C8 1.3292(15)
N1 C9 1.3769(16)
N1 C7 1.4630(15)
N2 C8 1.3290(17)
N2 C10 1.3735(18)
N2 C11 1.4758(17)
N3 C15 1.3297(14)
N3 C16 1.3802(16)
N3 C14 1.4652(15)
N4 C15 1.3343(15)
N4 C17 1.3793(16)
N4 C18 1.4657(16)
C1 C2 1.3936(16)
C1 C6 1.4036(15)
C1 C14 1.5132(15)
C2 C3 1.3931(17)
C2 H2A 0.9300
C3 C4 1.3884(18)
C3 H3A 0.9300
C4 C5 1.3923(17)
C4 H4A 0.9300
C5 C6 1.3937(16)
C5 H5A 0.9300
C6 C7 1.5179(17)
C7 H7A 0.9700
C7 H7B 0.9700
C8 H8A 0.9300
C9 C10 1.3562(18)
C9 H9A 0.9300
C10 H10A 0.9300
C11 C12 1.484(2)
C11 H11A 0.9700
C11 H11B 0.9700
C12 C13 1.310(2)
C12 H12A 0.9300
C13 H13A 0.9300
C13 H13B 0.9300
C14 H14A 0.9700
C14 H14B 0.9700
C15 H15A 0.9300
C16 C17 1.3564(17)
C16 H16A 0.9300
C17 H17A 0.9300
C18 C19 1.4960(19)
C18 H18A 0.9700
C18 H18B 0.9700
C19 C20 1.314(2)
C19 H19A 0.9300
C20 H20A 0.9300
C20 H20B 0.9300

loop_
_geom_hbond_atom_site_label_D
_geom_hbond_atom_site_label_H
_geom_hbond_atom_site_label_A
_geom_hbond_site_symmetry_A
_geom_hbond_distance_DH
_geom_hbond_distance_HA
_geom_hbond_distance_DA
_geom_hbond_angle_DHA
_geom_hbond_publ_flag
C4 H4A F5 2_765 0.93 2.44 3.2625(17) 148 yes
C9 H9A F8A 1_655 0.93 2.38 3.303(3) 171 yes
C10 H10A F2 1_545 0.93 2.47 3.2429(18) 141 yes
C14 H14A F3 . 0.97 2.41 3.3065(16) 154 yes
C14 H14B F9A 1_655 0.97 2.42 3.224(2) 140 yes
C15 H15A F5 . 0.93 2.51 3.2100(15) 132 yes
C17 H17A F12A 2_766 0.93 2.42 3.279(2) 154 yes
C18 H18B F1 1_655 0.97 2.55 3.349(2) 140 yes
C19 H19A F12A 1_665 0.93 2.50 3.364(2) 155 yes
C20 H20A F8A 2_666 0.93 2.40 3.158(3) 139 yes
C20 H20B F1 2_776 0.93 2.45 3.267(2) 146 yes

loop_
_geom_torsion_atom_site_label_1
_geom_torsion_atom_site_label_2
_geom_torsion_atom_site_label_3
_geom_torsion_atom_site_label_4
_geom_torsion
C6 C1 C2 C3 -0.28(17)
C14 C1 C2 C3 179.80(11)
C1 C2 C3 C4 0.05(18)
C2 C3 C4 C5 0.21(18)
C3 C4 C5 C6 -0.24(19)
C4 C5 C6 C1 0.01(18)
C4 C5 C6 C7 178.37(12)
C2 C1 C6 C5 0.25(17)
C14 C1 C6 C5 -179.82(10)
C2 C1 C6 C7 -178.15(11)
C14 C1 C6 C7 1.78(16)
C8 N1 C7 C6 -103.72(15)
C9 N1 C7 C6 73.79(16)
C5 C6 C7 N1 20.64(18)
C1 C6 C7 N1 -161.00(11)
C10 N2 C8 N1 0.45(15)
C11 N2 C8 N1 178.44(12)
C9 N1 C8 N2 0.16(15)
C7 N1 C8 N2 178.01(11)
C8 N1 C9 C10 -0.71(15)
C7 N1 C9 C10 -178.59(12)
N1 C9 C10 N2 0.96(15)
C8 N2 C10 C9 -0.89(16)
C11 N2 C10 C9 -178.88(13)
C8 N2 C11 C12 -92.85(18)
C10 N2 C11 C12 84.81(19)
N2 C11 C12 C13 -125.16(17)
C15 N3 C14 C1 101.58(13)
C16 N3 C14 C1 -77.92(15)
C2 C1 C14 N3 -2.85(15)
C6 C1 C14 N3 177.22(10)
C16 N3 C15 N4 0.08(14)
C14 N3 C15 N4 -179.49(10)
C17 N4 C15 N3 0.09(14)
C18 N4 C15 N3 -178.87(11)
C15 N3 C16 C17 -0.22(15)
C14 N3 C16 C17 179.35(11)
N3 C16 C17 N4 0.26(15)
C15 N4 C17 C16 -0.22(15)
C18 N4 C17 C16 178.74(12)
C15 N4 C18 C19 112.08(14)
C17 N4 C18 C19 -66.71(17)
N4 C18 C19 C20 -5.5(2)
